data_9014293
loop_
_publ_author_name
'Mills, S. J.'
'Kampf, A. R.'
'Birch, W. D.'

_publ_section_title
;
 The crystal structure of metanatroautunite, Na[(UO2)(PO4)](H2O)3,
 from the Lake Boga Granite, Victoria, Australia
 Note: z-coordinate of U changed from .40959 to match reported bond lengths
;
_journal_name_full 'American Mineralogist'
_journal_page_first 735
_journal_page_last 738
_journal_paper_doi 10.2138/am.2012.3866
_journal_volume 97
_journal_year 2012
_chemical_compound_source 'Lake Boga Granite, Victoria, Australia'
_chemical_formula_sum 'H6 Na O9 P U'
_chemical_name_mineral Metanatroautunite
_space_group_IT_number 130
_symmetry_space_group_name_Hall '-P 4a 2ac'
_symmetry_space_group_name_H-M 'P 4/n c c :2'
_cell_angle_alpha 90
_cell_angle_beta 90
_cell_angle_gamma 90
_cell_formula_units_Z 4
_cell_length_a 6.9935
_cell_length_b 6.9935
_cell_length_c 17.5101
_cell_volume 856.402
_database_code_amcsd 0018862
_exptl_crystal_density_diffrn 3.428
_cod_original_sg_symbol_H-M 'P 4/n c c'
_cod_original_formula_sum 'U P O9 (Na H6)'
_cod_database_code 9014293

loop_
_space_group_symop_operation_xyz
x,y,z
1/2-y,1/2-x,1/2+z
1/2+y,1/2+x,1/2-z
1/2+y,-x,-z
1/2-y,x,z
x,1/2-y,1/2+z
-x,1/2+y,1/2-z
1/2+x,1/2+y,-z
1/2-x,1/2-y,z
y,x,1/2+z
-y,-x,1/2-z
-y,1/2+x,-z
y,1/2-x,z
1/2-x,y,1/2+z
1/2+x,-y,1/2-z
-x,-y,-z

loop_
_atom_site_aniso_label
_atom_site_aniso_U_11
_atom_site_aniso_U_22
_atom_site_aniso_U_33
_atom_site_aniso_U_12
_atom_site_aniso_U_13
_atom_site_aniso_U_23
U 0.01450 0.01450 0.03000 0.00000 0.00000 0.00000
P 0.00920 0.00920 0.03770 0.00000 0.00000 0.00000
O1 0.03100 0.03100 0.04000 0.00000 0.00000 0.00000
O2 0.03000 0.03000 0.03700 0.00000 0.00000 0.00000
O3 0.04300 0.01200 0.04700 -0.00300 -0.00300 0.00000

loop_
_atom_site_label
_atom_site_fract_x
_atom_site_fract_y
_atom_site_fract_z
_atom_site_occupancy
_atom_site_U_iso_or_equiv
_atom_site_type_symbol
_atom_site_attached_hydrogens
U 0.25000 0.25000 0.04959 1.00000 0.01970 U 0
P 0.75000 0.25000 0.00000 1.00000 0.01870 P 0
O1 0.25000 0.25000 0.15080 1.00000 0.03400 O 0
O2 0.25000 0.25000 0.94680 1.00000 0.03300 O 0
O3 0.71910 0.07600 0.44780 1.00000 0.03440 O 0
Na4 0.17300 0.98800 0.31100 0.25000 0.14300 Na 0
Wat4 0.17300 0.98800 0.31100 0.75000 0.14300 O 2

loop_
_cod_changelog_entry_id
_cod_changelog_entry_author
_cod_changelog_entry_date
_cod_changelog_entry_text
1
;cod-tools version 3.8.0
Id: cif_guess_AMCSD_atom_types 9574 2023-05-10 09:00:05Z saulius
;
2023-05-10T18:55:03+03:00
;Derived atom types and hydrogen counts
from atom names that follow the AMCSD naming convention
(Wat == water, O-H == hydroxyl).
;

loop_
_cod_related_entry_id
_cod_related_entry_database
_cod_related_entry_code
1 AMCSD 0018862
